data_7104257
loop_
_publ_author_name
'Pucci, Daniela'
'Aiello, Iolinda'
'Aprea, Alessia'
'Bellusci, Anna'
'Crispini, Alessandra'
'Ghedini, Mauro'

_publ_section_title
;
 Unsuspected mesomorphism in "tail-free" cyclopalladated
 3,5-disubstituted-2-(2'-pyridyl)pyrroles.
;
_journal_issue 12
_journal_name_full 'Chemical communications (Cambridge, England)'
_journal_page_first 1550
_journal_page_last 1552
_journal_paper_doi 10.1039/b818603k
_journal_volume 34
_journal_year 2009
_chemical_formula_moiety 'C16 H6 F12 N2 O2 Pd'
_chemical_formula_sum 'C16 H6 F12 N2 O2 Pd'
_chemical_formula_weight 592.63
_space_group_IT_number 2
_symmetry_cell_setting triclinic
_symmetry_space_group_name_Hall '-P 1'
_symmetry_space_group_name_H-M 'P -1'
_atom_sites_solution_hydrogens geom
_atom_sites_solution_primary direct
_atom_sites_solution_secondary difmap
_audit_creation_method SHELXL-97
_cell_angle_alpha 83.77(2)
_cell_angle_beta 85.485(15)
_cell_angle_gamma 66.752(18)
_cell_formula_units_Z 8
_cell_length_a 13.289(6)
_cell_length_b 16.499(10)
_cell_length_c 19.408(8)
_cell_measurement_reflns_used 10774
_cell_measurement_temperature 298(2)
_cell_measurement_theta_max 26.37
_cell_measurement_theta_min 1.35
_cell_volume 3884(3)
_computing_cell_refinement 'Bruker SMART'
_computing_data_collection 'Bruker SMART'
_computing_data_reduction 'Bruker SAINT'
_computing_molecular_graphics 'Bruker SHELXTL'
_computing_publication_material 'Bruker SHELXTL'
_computing_structure_refinement 'Bruker SHELXTL'
_computing_structure_solution 'Bruker SHELXTL'
_diffrn_ambient_temperature 298(2)
_diffrn_measured_fraction_theta_full 0.998
_diffrn_measured_fraction_theta_max 0.998
_diffrn_measurement_device_type 'CCD area detector'
_diffrn_measurement_method 'phi and omega scans'
_diffrn_radiation_monochromator graphite
_diffrn_radiation_source 'sealed tube'
_diffrn_radiation_type MoK\a
_diffrn_radiation_wavelength 0.71073
_diffrn_reflns_av_R_equivalents 0.0534
_diffrn_reflns_av_sigmaI/netI 0.0490
_diffrn_reflns_limit_h_max 16
_diffrn_reflns_limit_h_min -16
_diffrn_reflns_limit_k_max 20
_diffrn_reflns_limit_k_min -20
_diffrn_reflns_limit_l_max 23
_diffrn_reflns_limit_l_min -24
_diffrn_reflns_number 68839
_diffrn_reflns_theta_full 26.37
_diffrn_reflns_theta_max 26.37
_diffrn_reflns_theta_min 1.35
_exptl_absorpt_coefficient_mu 1.086
_exptl_absorpt_correction_type sphere
_exptl_absorpt_process_details SADABS
_exptl_crystal_colour orange
_exptl_crystal_density_diffrn 2.027
_exptl_crystal_density_method 'not measured'
_exptl_crystal_description plate
_exptl_crystal_F_000 2288
_exptl_crystal_size_max 0.40
_exptl_crystal_size_mid 0.08
_exptl_crystal_size_min 0.04
_refine_diff_density_max 0.706
_refine_diff_density_min -0.508
_refine_diff_density_rms 0.075
_refine_ls_extinction_method none
_refine_ls_goodness_of_fit_ref 1.048
_refine_ls_hydrogen_treatment constr
_refine_ls_matrix_type full
_refine_ls_number_parameters 1189
_refine_ls_number_reflns 15871
_refine_ls_number_restraints 0
_refine_ls_restrained_S_all 1.048
_refine_ls_R_factor_all 0.0782
_refine_ls_R_factor_gt 0.0462
_refine_ls_shift/su_max 0.004
_refine_ls_shift/su_mean 0.000
_refine_ls_structure_factor_coef Fsqd
_refine_ls_weighting_details 'calc w=1/[\s^2^(Fo^2^)+(0.0534P)^2^+2.8521P] where P=(Fo^2^+2Fc^2^)/3'
_refine_ls_weighting_scheme calc
_refine_ls_wR_factor_gt 0.1098
_refine_ls_wR_factor_ref 0.1259
_reflns_number_gt 10774
_reflns_number_total 15871
_reflns_threshold_expression >2sigma(I)
_cod_duplicate_entry 7104239
_cod_data_source_file B818603K.txt
_cod_data_source_block (6)
_cod_depositor_comments
;
The following automatic conversions were performed:
'_symmetry_cell_setting' value 'Triclinic' changed to 'triclinic'
according to '/home/saulius/struct/CIF-dictionaries/cif_core.dic'
dictionary named 'cif_core.dic' version 2.4.1 from 2010-06-29.

Automatic conversion script
Id: cif_fix_enum 1527 2010-12-29 10:47:43Z saulius 
;
_cod_database_code 7104257

loop_
_symmetry_equiv_pos_as_xyz
'x, y, z'
'-x, -y, -z'

loop_
_atom_site_label
_atom_site_type_symbol
_atom_site_fract_x
_atom_site_fract_y
_atom_site_fract_z
_atom_site_U_iso_or_equiv
_atom_site_adp_type
_atom_site_occupancy
_atom_site_symmetry_multiplicity
_atom_site_calc_flag
_atom_site_refinement_flags
_atom_site_disorder_assembly
_atom_site_disorder_group
Pd1 Pd 0.59805(3) 0.37386(2) 0.013858(18) 0.05121(11) Uani 1 1 d . . .
Pd2 Pd 0.05730(3) 0.88241(2) 0.020830(19) 0.05433(11) Uani 1 1 d . . .
Pd3 Pd 0.60074(3) 0.86992(2) 0.490251(19) 0.05834(11) Uani 1 1 d . . .
Pd4 Pd 0.97107(3) 0.61735(2) 0.48746(2) 0.06185(12) Uani 1 1 d . . .
F1 F 1.0015(3) 0.3648(3) 0.1190(2) 0.1147(13) Uani 1 1 d . . .
F2 F 0.9289(3) 0.5006(3) 0.0816(2) 0.1209(14) Uani 1 1 d . . .
F3 F 0.9244(4) 0.4640(3) 0.1898(2) 0.1432(17) Uani 1 1 d . . .
F4 F 0.5242(3) 0.3671(2) 0.20306(17) 0.0888(10) Uani 1 1 d . . .
F5 F 0.4483(2) 0.5041(2) 0.16690(17) 0.0879(9) Uani 1 1 d . . .
F6 F 0.5437(3) 0.4663(3) 0.25741(17) 0.1181(13) Uani 1 1 d . . .
F7 F 0.4844(5) 0.3350(4) -0.1911(2) 0.160(2) Uani 1 1 d . . .
F8 F 0.4786(4) 0.2199(3) -0.1350(3) 0.157(2) Uani 1 1 d . . .
F9 F 0.3375(4) 0.3318(3) -0.1552(2) 0.1409(17) Uani 1 1 d . . .
F10 F 0.3020(4) 0.3254(3) 0.1382(4) 0.227(4) Uani 1 1 d . . .
F11 F 0.1898(3) 0.4116(4) 0.0674(3) 0.176(2) Uani 1 1 d . . .
F12 F 0.2600(3) 0.4593(3) 0.1313(3) 0.1388(17) Uani 1 1 d . . .
F13 F 0.4063(3) 0.9380(3) -0.1456(2) 0.1059(12) Uani 1 1 d . . .
F14 F 0.4982(3) 0.8058(3) -0.1091(2) 0.1299(16) Uani 1 1 d . . .
F15 F 0.5165(3) 0.9136(4) -0.0656(3) 0.163(2) Uani 1 1 d . . .
F16 F 0.1292(3) 1.0097(2) 0.14435(19) 0.0982(11) Uani 1 1 d . . .
F17 F 0.2999(3) 0.9562(3) 0.1667(2) 0.1315(16) Uani 1 1 d . . .
F18 F 0.2109(3) 0.8706(3) 0.17741(17) 0.1068(12) Uani 1 1 d . . .
F19 F -0.2561(4) 0.8570(4) -0.0328(3) 0.1527(19) Uani 1 1 d . . .
F20 F -0.2057(4) 0.7532(3) 0.0450(4) 0.180(3) Uani 1 1 d . . .
F21 F -0.3345(3) 0.8774(3) 0.0645(3) 0.1551(19) Uani 1 1 d . . .
F22 F -0.1767(4) 0.9406(5) 0.2546(3) 0.216(3) Uani 1 1 d . . .
F23 F -0.0645(5) 0.9994(3) 0.2325(2) 0.157(2) Uani 1 1 d . . .
F24 F -0.0111(5) 0.8667(3) 0.2587(2) 0.1496(19) Uani 1 1 d . . .
F25 F 0.9000(4) 0.7646(3) 0.7187(2) 0.1344(16) Uani 1 1 d . . .
F26 F 0.8405(4) 0.9040(3) 0.7166(2) 0.1327(15) Uani 1 1 d . . .
F27 F 0.7776(5) 0.8346(3) 0.79458(19) 0.1526(18) Uani 1 1 d . . .
F28 F 0.4337(3) 0.7953(3) 0.6216(2) 0.1167(13) Uani 1 1 d . . .
F29 F 0.4071(4) 0.8513(4) 0.7192(2) 0.163(2) Uani 1 1 d . . .
F30 F 0.3685(3) 0.9364(3) 0.6254(2) 0.1170(13) Uani 1 1 d . . .
F31 F 0.6197(7) 0.8215(4) 0.2540(2) 0.226(4) Uani 1 1 d . . .
F32 F 0.6172(5) 0.9437(5) 0.2589(2) 0.180(2) Uani 1 1 d . . .
F33 F 0.4798(4) 0.9349(4) 0.2333(2) 0.163(2) Uani 1 1 d . . .
F34 F 0.2762(3) 0.8194(3) 0.4756(4) 0.200(3) Uani 1 1 d . . .
F35 F 0.2243(4) 0.9457(3) 0.5075(3) 0.162(2) Uani 1 1 d . . .
F36 F 0.2075(4) 0.9320(5) 0.4088(4) 0.195(3) Uani 1 1 d . . .
F37 F 0.5038(3) 0.6920(3) 0.4688(4) 0.175(3) Uani 1 1 d . . .
F38 F 0.5260(5) 0.6276(5) 0.3756(5) 0.222(3) Uani 1 1 d . . .
F39 F 0.5751(3) 0.5518(3) 0.4711(4) 0.167(2) Uani 1 1 d . . .
F40 F 0.9313(3) 0.7119(2) 0.30483(18) 0.0974(10) Uani 1 1 d . . .
F41 F 0.8567(3) 0.6569(3) 0.2401(2) 0.1254(14) Uani 1 1 d . . .
F42 F 0.9989(3) 0.5723(3) 0.2958(2) 0.1050(11) Uani 1 1 d . . .
F43 F 1.1663(4) 0.7142(4) 0.6267(3) 0.171(2) Uani 1 1 d . . .
F44 F 1.2245(7) 0.5789(4) 0.6531(3) 0.226(4) Uani 1 1 d . . .
F45 F 1.3186(5) 0.6323(5) 0.5920(3) 0.198(3) Uani 1 1 d . . .
F46 F 1.3298(4) 0.6076(6) 0.3527(3) 0.219(3) Uani 1 1 d . . .
F47 F 1.1943(6) 0.7195(4) 0.3265(3) 0.221(4) Uani 1 1 d . . .
F48 F 1.2090(4) 0.6010(4) 0.3002(2) 0.158(2) Uani 1 1 d . . .
O1 O 0.5490(3) 0.3374(2) -0.06778(18) 0.0714(9) Uani 1 1 d . . .
O2 O 0.4569(3) 0.3915(2) 0.06676(18) 0.0655(9) Uani 1 1 d . . .
O3 O -0.0789(3) 0.8631(2) 0.00790(19) 0.0707(9) Uani 1 1 d . . .
O4 O 0.0084(3) 0.9154(2) 0.11766(18) 0.0695(9) Uani 1 1 d . . .
O5 O 0.6074(3) 0.8781(2) 0.38708(17) 0.0703(9) Uani 1 1 d . . .
O6 O 0.4432(3) 0.8841(2) 0.4933(2) 0.0764(10) Uani 1 1 d . . .
O7 O 1.0757(4) 0.6157(2) 0.55745(18) 0.0781(10) Uani 1 1 d . . .
O8 O 1.0774(3) 0.6214(2) 0.40968(18) 0.0712(9) Uani 1 1 d . . .
N1 N 0.7426(3) 0.3580(2) -0.03532(19) 0.0515(9) Uani 1 1 d . . .
N2 N 0.6661(3) 0.4083(2) 0.08731(18) 0.0505(9) Uani 1 1 d . . .
N3 N 0.1152(3) 0.8454(2) -0.0731(2) 0.0559(9) Uani 1 1 d . . .
N4 N 0.1999(3) 0.8935(2) 0.02200(19) 0.0542(9) Uani 1 1 d . . .
N5 N 0.7571(3) 0.8572(3) 0.4909(2) 0.0573(10) Uani 1 1 d . . .
N6 N 0.6167(4) 0.8585(3) 0.5922(2) 0.0649(11) Uani 1 1 d . . .
N7 N 0.8605(4) 0.6152(3) 0.5610(3) 0.0771(13) Uani 1 1 d . . .
N8 N 0.8508(3) 0.6248(3) 0.4276(2) 0.0656(11) Uani 1 1 d . . .
C1 C 0.7715(4) 0.3287(3) -0.0989(2) 0.0640(13) Uani 1 1 d . . .
H1A H 0.7236 0.3133 -0.1218 0.077 Uiso 1 1 calc R . .
C2 C 0.8710(5) 0.3210(4) -0.1307(3) 0.0750(15) Uani 1 1 d . . .
H2A H 0.8899 0.3016 -0.1749 0.090 Uiso 1 1 calc R . .
C3 C 0.9413(5) 0.3425(4) -0.0959(3) 0.0785(16) Uani 1 1 d . . .
H3A H 1.0084 0.3385 -0.1166 0.094 Uiso 1 1 calc R . .
C4 C 0.9129(4) 0.3699(3) -0.0307(3) 0.0681(14) Uani 1 1 d . . .
H4A H 0.9615 0.3834 -0.0068 0.082 Uiso 1 1 calc R . .
C5 C 0.8121(3) 0.3778(3) 0.0003(2) 0.0523(11) Uani 1 1 d . . .
C6 C 0.7690(4) 0.4064(3) 0.0688(2) 0.0524(11) Uani 1 1 d . . .
C7 C 0.8083(4) 0.4328(3) 0.1235(3) 0.0634(13) Uani 1 1 d . . .
C8 C 0.7269(4) 0.4503(3) 0.1760(3) 0.0704(14) Uani 1 1 d . . .
H8A H 0.7298 0.4692 0.2190 0.085 Uiso 1 1 calc R . .
C9 C 0.6423(4) 0.4346(3) 0.1535(2) 0.0593(12) Uani 1 1 d . . .
C10 C 0.9148(5) 0.4405(5) 0.1285(4) 0.0871(18) Uani 1 1 d . . .
C11 C 0.5399(5) 0.4426(4) 0.1942(3) 0.0740(15) Uani 1 1 d . . .
C12 C 0.4397(6) 0.3058(5) -0.1396(4) 0.0893(18) Uani 1 1 d . . .
C13 C 0.4550(5) 0.3369(3) -0.0716(3) 0.0698(14) Uani 1 1 d . . .
C14 C 0.3705(5) 0.3566(4) -0.0221(3) 0.0791(17) Uani 1 1 d . . .
H14A H 0.3049 0.3542 -0.0330 0.095 Uiso 1 1 calc R . .
C15 C 0.3786(4) 0.3798(3) 0.0429(3) 0.0671(14) Uani 1 1 d . . .
C16 C 0.2848(5) 0.3888(5) 0.0980(4) 0.097(2) Uani 1 1 d . . .
C17 C 0.0636(4) 0.8186(3) -0.1167(3) 0.0666(13) Uani 1 1 d . . .
H17A H -0.0052 0.8185 -0.1037 0.080 Uiso 1 1 calc R . .
C18 C 0.1106(5) 0.7909(4) -0.1808(3) 0.0782(16) Uani 1 1 d . . .
H18A H 0.0732 0.7731 -0.2106 0.094 Uiso 1 1 calc R . .
C19 C 0.2119(5) 0.7900(4) -0.1999(3) 0.0814(16) Uani 1 1 d . . .
H19A H 0.2449 0.7706 -0.2424 0.098 Uiso 1 1 calc R . .
C20 C 0.2648(5) 0.8184(4) -0.1554(3) 0.0735(15) Uani 1 1 d . . .
H20A H 0.3338 0.8185 -0.1680 0.088 Uiso 1 1 calc R . .
C21 C 0.2159(4) 0.8467(3) -0.0921(2) 0.0555(11) Uani 1 1 d . . .
C22 C 0.2620(3) 0.8765(3) -0.0402(2) 0.0517(11) Uani 1 1 d . . .
C23 C 0.3559(4) 0.8921(3) -0.0344(3) 0.0664(13) Uani 1 1 d . . .
C24 C 0.3526(4) 0.9182(4) 0.0322(3) 0.0728(15) Uani 1 1 d . . .
H24A H 0.4054 0.9327 0.0504 0.087 Uiso 1 1 calc R . .
C25 C 0.2584(4) 0.9187(3) 0.0657(3) 0.0628(13) Uani 1 1 d . . .
C26 C 0.4444(5) 0.8862(5) -0.0877(4) 0.0869(18) Uani 1 1 d . . .
C27 C 0.2247(5) 0.9376(4) 0.1377(3) 0.0809(16) Uani 1 1 d . . .
C28 C -0.2383(5) 0.8389(6) 0.0338(5) 0.105(2) Uani 1 1 d . . .
C29 C -0.1516(4) 0.8679(4) 0.0564(4) 0.0771(17) Uani 1 1 d . . .
C30 C -0.1558(5) 0.8909(4) 0.1219(4) 0.0831(17) Uani 1 1 d . . .
H30A H -0.2157 0.8927 0.1508 0.100 Uiso 1 1 calc R . .
C31 C -0.0766(4) 0.9119(3) 0.1479(3) 0.0703(14) Uani 1 1 d . . .
C32 C -0.0860(6) 0.9316(5) 0.2233(3) 0.094(2) Uani 1 1 d . . .
C33 C 0.8200(4) 0.8563(3) 0.4338(3) 0.0657(13) Uani 1 1 d . . .
H33A H 0.7917 0.8605 0.3907 0.079 Uiso 1 1 calc R . .
C34 C 0.9262(5) 0.8495(4) 0.4375(3) 0.0765(15) Uani 1 1 d . . .
H34A H 0.9693 0.8492 0.3973 0.092 Uiso 1 1 calc R . .
C35 C 0.9671(5) 0.8430(4) 0.5012(3) 0.0783(16) Uani 1 1 d . . .
H35A H 1.0384 0.8388 0.5047 0.094 Uiso 1 1 calc R . .
C36 C 0.9023(4) 0.8429(3) 0.5601(3) 0.0722(14) Uani 1 1 d . . .
H36A H 0.9301 0.8380 0.6036 0.087 Uiso 1 1 calc R . .
C37 C 0.7968(4) 0.8500(3) 0.5546(2) 0.0590(12) Uani 1 1 d . . .
C38 C 0.7180(5) 0.8510(3) 0.6112(3) 0.0657(13) Uani 1 1 d . . .
C39 C 0.7188(6) 0.8448(4) 0.6834(3) 0.0818(17) Uani 1 1 d . . .
C40 C 0.6152(6) 0.8483(4) 0.7081(3) 0.0910(19) Uani 1 1 d . . .
H40A H 0.5916 0.8454 0.7544 0.109 Uiso 1 1 calc R . .
C41 C 0.5555(5) 0.8565(4) 0.6522(3) 0.0781(16) Uani 1 1 d . . .
C42 C 0.8089(8) 0.8362(6) 0.7277(3) 0.108(2) Uani 1 1 d . . .
C43 C 0.4418(7) 0.8604(6) 0.6535(3) 0.100(2) Uani 1 1 d . . .
C44 C 0.5567(6) 0.8950(6) 0.2732(3) 0.099(2) Uani 1 1 d . . .
C45 C 0.5278(5) 0.8916(4) 0.3498(3) 0.0715(14) Uani 1 1 d . . .
C46 C 0.4227(5) 0.8988(4) 0.3717(3) 0.0831(17) Uani 1 1 d . . .
H46A H 0.3720 0.9079 0.3383 0.100 Uiso 1 1 calc R . .
C47 C 0.3903(5) 0.8932(4) 0.4402(4) 0.0752(15) Uani 1 1 d . . .
C48 C 0.2760(5) 0.8936(5) 0.4580(5) 0.107(2) Uani 1 1 d . . .
C49 C 0.8757(6) 0.6131(4) 0.6281(4) 0.099(2) Uani 1 1 d . . .
H49A H 0.9418 0.6116 0.6421 0.118 Uiso 1 1 calc R . .
C50 C 0.7948(9) 0.6131(5) 0.6775(4) 0.135(3) Uani 1 1 d . . .
H50A H 0.8065 0.6108 0.7245 0.161 Uiso 1 1 calc R . .
C51 C 0.6979(8) 0.6166(5) 0.6565(6) 0.130(4) Uani 1 1 d . . .
H51A H 0.6421 0.6179 0.6890 0.157 Uiso 1 1 calc R . .
C52 C 0.6821(6) 0.6184(4) 0.5865(5) 0.112(3) Uani 1 1 d . . .
H52A H 0.6159 0.6205 0.5721 0.134 Uiso 1 1 calc R . .
C53 C 0.7645(5) 0.6169(3) 0.5385(4) 0.0850(19) Uani 1 1 d . . .
C54 C 0.7611(5) 0.6221(3) 0.4636(4) 0.0779(16) Uani 1 1 d . . .
C55 C 0.6837(5) 0.6272(4) 0.4158(5) 0.091(2) Uani 1 1 d . . .
C56 C 0.7299(5) 0.6331(4) 0.3505(4) 0.095(2) Uani 1 1 d . . .
H56A H 0.6978 0.6368 0.3088 0.114 Uiso 1 1 calc R . .
C57 C 0.8304(4) 0.6326(3) 0.3581(3) 0.0733(15) Uani 1 1 d . . .
C58 C 0.5730(7) 0.6242(6) 0.4334(7) 0.138(4) Uani 1 1 d . . .
C59 C 0.9052(5) 0.6437(4) 0.3013(3) 0.0823(16) Uani 1 1 d . . .
C60 C 1.2171(7) 0.6355(6) 0.6065(4) 0.110(2) Uani 1 1 d . . .
C61 C 1.1653(6) 0.6264(4) 0.5413(3) 0.0818(18) Uani 1 1 d . . .
C62 C 1.2131(5) 0.6323(4) 0.4771(3) 0.0790(16) Uani 1 1 d . . .
H62A H 1.2798 0.6388 0.4739 0.095 Uiso 1 1 calc R . .
C63 C 1.1670(4) 0.6291(3) 0.4168(3) 0.0689(14) Uani 1 1 d . . .
C64 C 1.2279(6) 0.6385(6) 0.3496(4) 0.105(2) Uani 1 1 d . . .

loop_
_atom_site_aniso_label
_atom_site_aniso_U_11
_atom_site_aniso_U_22
_atom_site_aniso_U_33
_atom_site_aniso_U_23
_atom_site_aniso_U_13
_atom_site_aniso_U_12
Pd1 0.0513(2) 0.0624(2) 0.0470(2) 0.00104(16) -0.00504(15) -0.03056(18)
Pd2 0.0471(2) 0.0602(2) 0.0575(2) 0.00131(17) -0.00214(16) -0.02436(17)
Pd3 0.0660(2) 0.0622(2) 0.0512(2) -0.00624(18) 0.00596(17) -0.0309(2)
Pd4 0.0676(2) 0.0568(2) 0.0612(2) -0.00554(19) -0.00575(19) -0.02361(19)
F1 0.060(2) 0.129(3) 0.160(4) 0.001(3) -0.030(2) -0.040(2)
F2 0.109(3) 0.127(3) 0.160(4) 0.016(3) -0.023(3) -0.085(3)
F3 0.134(3) 0.220(5) 0.129(4) -0.051(3) -0.027(3) -0.112(4)
F4 0.084(2) 0.099(2) 0.081(2) 0.0149(19) 0.0138(17) -0.0414(19)
F5 0.0647(19) 0.093(2) 0.093(2) -0.0119(19) 0.0066(17) -0.0175(17)
F6 0.114(3) 0.185(4) 0.058(2) -0.036(2) 0.0145(19) -0.059(3)
F7 0.239(6) 0.238(6) 0.076(3) -0.038(3) -0.006(3) -0.166(5)
F8 0.215(5) 0.080(3) 0.168(4) -0.023(3) -0.108(4) -0.029(3)
F9 0.132(3) 0.147(4) 0.151(4) -0.020(3) -0.082(3) -0.046(3)
F10 0.161(5) 0.104(3) 0.298(7) 0.089(4) 0.152(5) 0.016(3)
F11 0.068(3) 0.250(6) 0.227(6) -0.032(5) 0.008(3) -0.079(3)
F12 0.097(3) 0.128(4) 0.182(5) -0.025(3) 0.049(3) -0.041(3)
F13 0.087(2) 0.119(3) 0.101(3) 0.027(2) 0.013(2) -0.042(2)
F14 0.080(2) 0.111(3) 0.148(4) 0.011(3) 0.035(2) 0.003(2)
F15 0.089(3) 0.298(7) 0.150(4) -0.023(4) 0.009(3) -0.126(4)
F16 0.080(2) 0.100(2) 0.112(3) -0.043(2) -0.0013(19) -0.024(2)
F17 0.090(2) 0.202(4) 0.118(3) -0.080(3) -0.019(2) -0.054(3)
F18 0.109(3) 0.126(3) 0.061(2) 0.003(2) -0.0103(19) -0.021(2)
F19 0.104(3) 0.217(6) 0.179(5) -0.011(4) -0.028(3) -0.104(4)
F20 0.115(3) 0.107(3) 0.346(8) 0.013(4) -0.057(4) -0.074(3)
F21 0.062(2) 0.200(5) 0.220(5) -0.031(4) 0.022(3) -0.070(3)
F22 0.145(4) 0.409(10) 0.122(4) -0.102(5) 0.081(4) -0.132(5)
F23 0.266(7) 0.123(4) 0.093(3) -0.032(3) 0.032(3) -0.088(4)
F24 0.202(5) 0.127(4) 0.077(3) 0.017(3) -0.004(3) -0.025(4)
F25 0.148(4) 0.124(3) 0.110(3) -0.009(3) -0.057(3) -0.022(3)
F26 0.182(4) 0.139(4) 0.097(3) -0.023(3) -0.031(3) -0.075(3)
F27 0.224(5) 0.197(5) 0.054(2) -0.005(3) -0.022(3) -0.098(4)
F28 0.127(3) 0.121(3) 0.118(3) 0.000(3) 0.026(2) -0.073(3)
F29 0.156(4) 0.254(6) 0.089(3) -0.008(3) 0.054(3) -0.104(4)
F30 0.092(3) 0.120(3) 0.123(3) -0.031(3) 0.029(2) -0.025(2)
F31 0.360(9) 0.130(4) 0.072(3) -0.029(3) 0.004(4) 0.030(5)
F32 0.199(5) 0.312(8) 0.073(3) -0.005(4) 0.006(3) -0.152(6)
F33 0.122(3) 0.264(6) 0.085(3) 0.012(3) -0.035(3) -0.056(4)
F34 0.085(3) 0.082(3) 0.434(10) -0.003(4) 0.048(4) -0.047(2)
F35 0.085(3) 0.156(4) 0.243(7) -0.053(4) 0.047(4) -0.043(3)
F36 0.087(3) 0.292(8) 0.206(6) 0.034(6) -0.031(4) -0.084(4)
F37 0.071(3) 0.103(3) 0.329(8) -0.012(4) 0.030(4) -0.018(2)
F38 0.104(4) 0.274(8) 0.323(10) -0.015(7) -0.054(5) -0.106(5)
F39 0.096(3) 0.099(3) 0.316(8) -0.006(4) 0.021(4) -0.059(3)
F40 0.118(3) 0.099(3) 0.085(2) 0.004(2) -0.007(2) -0.054(2)
F41 0.114(3) 0.177(4) 0.083(3) -0.020(3) -0.033(2) -0.046(3)
F42 0.085(2) 0.111(3) 0.107(3) -0.031(2) -0.011(2) -0.019(2)
F43 0.178(5) 0.149(4) 0.172(5) -0.085(4) -0.084(4) -0.016(4)
F44 0.419(11) 0.199(6) 0.121(4) 0.069(4) -0.167(6) -0.178(7)
F45 0.152(5) 0.298(8) 0.159(5) -0.055(5) -0.076(4) -0.081(5)
F46 0.084(3) 0.446(11) 0.131(4) -0.003(5) 0.011(3) -0.114(5)
F47 0.306(9) 0.136(4) 0.183(6) 0.026(4) 0.110(6) -0.078(5)
F48 0.173(5) 0.255(6) 0.091(3) -0.038(4) 0.031(3) -0.131(5)
O1 0.078(2) 0.090(3) 0.063(2) -0.0075(19) -0.0150(18) -0.048(2)
O2 0.0535(19) 0.083(2) 0.068(2) -0.0015(18) -0.0014(16) -0.0371(18)
O3 0.054(2) 0.082(2) 0.082(2) 0.000(2) -0.0024(18) -0.0341(18)
O4 0.066(2) 0.082(2) 0.063(2) -0.0042(18) 0.0074(17) -0.0333(19)
O5 0.074(2) 0.095(3) 0.0515(19) -0.0052(18) -0.0035(17) -0.044(2)
O6 0.068(2) 0.077(3) 0.088(3) -0.004(2) 0.011(2) -0.035(2)
O7 0.096(3) 0.076(3) 0.059(2) -0.0022(18) -0.021(2) -0.028(2)
O8 0.066(2) 0.092(3) 0.062(2) -0.0049(19) -0.0106(17) -0.036(2)
N1 0.048(2) 0.057(2) 0.050(2) 0.0005(18) -0.0035(17) -0.0225(18)
N2 0.045(2) 0.063(2) 0.046(2) -0.0006(18) -0.0036(16) -0.0243(18)
N3 0.045(2) 0.056(2) 0.066(3) 0.0045(19) -0.0068(18) -0.0207(18)
N4 0.046(2) 0.061(2) 0.053(2) 0.0015(19) -0.0042(17) -0.0198(18)
N5 0.062(2) 0.064(2) 0.048(2) -0.0078(19) 0.0057(18) -0.027(2)
N6 0.076(3) 0.063(3) 0.051(2) -0.006(2) 0.014(2) -0.026(2)
N7 0.094(4) 0.054(3) 0.077(3) -0.012(2) 0.015(3) -0.023(2)
N8 0.058(2) 0.056(2) 0.082(3) -0.011(2) 0.000(2) -0.021(2)
C1 0.073(3) 0.065(3) 0.050(3) -0.002(2) -0.002(2) -0.024(3)
C2 0.078(4) 0.073(4) 0.059(3) -0.002(3) 0.012(3) -0.017(3)
C3 0.059(3) 0.080(4) 0.080(4) 0.003(3) 0.016(3) -0.015(3)
C4 0.051(3) 0.070(3) 0.078(4) 0.007(3) 0.000(3) -0.023(3)
C5 0.044(2) 0.052(3) 0.056(3) 0.009(2) -0.003(2) -0.017(2)
C6 0.051(3) 0.055(3) 0.053(3) 0.004(2) -0.007(2) -0.023(2)
C7 0.061(3) 0.069(3) 0.067(3) -0.005(3) -0.016(3) -0.031(3)
C8 0.081(4) 0.076(4) 0.057(3) -0.010(3) -0.017(3) -0.029(3)
C9 0.060(3) 0.067(3) 0.049(3) 0.001(2) -0.009(2) -0.023(2)
C10 0.083(4) 0.107(5) 0.094(5) -0.009(4) -0.019(4) -0.058(4)
C11 0.076(4) 0.098(4) 0.047(3) -0.009(3) 0.005(3) -0.032(4)
C12 0.098(5) 0.091(5) 0.092(5) -0.006(4) -0.038(4) -0.045(4)
C13 0.081(4) 0.063(3) 0.079(4) 0.005(3) -0.029(3) -0.040(3)
C14 0.061(3) 0.083(4) 0.104(5) 0.010(3) -0.029(3) -0.040(3)
C15 0.055(3) 0.064(3) 0.085(4) 0.013(3) -0.006(3) -0.031(3)
C16 0.055(4) 0.088(5) 0.147(7) -0.006(5) 0.021(4) -0.034(3)
C17 0.066(3) 0.065(3) 0.073(4) -0.007(3) -0.011(3) -0.028(3)
C18 0.091(4) 0.079(4) 0.069(4) -0.013(3) -0.018(3) -0.033(3)
C19 0.097(4) 0.087(4) 0.053(3) -0.009(3) -0.002(3) -0.027(4)
C20 0.073(3) 0.081(4) 0.061(3) 0.005(3) 0.004(3) -0.028(3)
C21 0.051(3) 0.054(3) 0.057(3) 0.005(2) -0.005(2) -0.017(2)
C22 0.045(2) 0.052(3) 0.056(3) 0.007(2) -0.005(2) -0.018(2)
C23 0.050(3) 0.072(3) 0.075(4) 0.014(3) -0.010(2) -0.025(3)
C24 0.052(3) 0.085(4) 0.088(4) 0.001(3) -0.016(3) -0.033(3)
C25 0.055(3) 0.068(3) 0.067(3) -0.003(3) -0.013(2) -0.024(2)
C26 0.053(3) 0.107(5) 0.096(5) 0.010(4) -0.004(3) -0.030(4)
C27 0.065(4) 0.097(5) 0.081(4) -0.025(4) -0.012(3) -0.026(3)
C28 0.063(4) 0.117(6) 0.145(7) 0.009(5) -0.007(4) -0.051(4)
C29 0.043(3) 0.061(3) 0.120(5) 0.007(3) 0.005(3) -0.018(2)
C30 0.065(4) 0.086(4) 0.093(5) 0.002(4) 0.021(3) -0.031(3)
C31 0.062(3) 0.061(3) 0.075(4) 0.009(3) 0.008(3) -0.016(3)
C32 0.098(5) 0.090(5) 0.074(4) -0.001(4) 0.024(4) -0.022(4)
C33 0.075(3) 0.077(4) 0.049(3) -0.007(3) 0.007(2) -0.036(3)
C34 0.067(4) 0.091(4) 0.070(4) -0.010(3) 0.010(3) -0.032(3)
C35 0.060(3) 0.078(4) 0.092(4) -0.007(3) -0.001(3) -0.022(3)
C36 0.073(4) 0.073(4) 0.068(3) -0.009(3) -0.011(3) -0.024(3)
C37 0.074(3) 0.051(3) 0.050(3) -0.007(2) -0.002(2) -0.022(2)
C38 0.088(4) 0.055(3) 0.050(3) -0.004(2) 0.000(3) -0.024(3)
C39 0.113(5) 0.071(4) 0.054(3) -0.007(3) -0.007(3) -0.028(3)
C40 0.124(5) 0.091(4) 0.049(3) -0.010(3) 0.017(4) -0.035(4)
C41 0.092(4) 0.076(4) 0.059(3) -0.008(3) 0.023(3) -0.029(3)
C42 0.156(7) 0.115(6) 0.058(4) -0.020(4) -0.017(4) -0.053(6)
C43 0.114(6) 0.118(6) 0.066(4) -0.010(4) 0.030(4) -0.049(5)
C44 0.090(5) 0.140(7) 0.072(4) -0.026(4) -0.019(4) -0.043(5)
C45 0.078(4) 0.071(4) 0.069(4) -0.013(3) -0.006(3) -0.030(3)
C46 0.074(4) 0.088(4) 0.093(5) -0.014(4) -0.014(3) -0.035(3)
C47 0.065(3) 0.064(3) 0.102(5) -0.009(3) 0.002(3) -0.031(3)
C48 0.057(4) 0.099(6) 0.163(8) -0.019(5) 0.006(5) -0.028(4)
C49 0.131(6) 0.076(4) 0.082(5) -0.009(4) 0.032(4) -0.039(4)
C50 0.194(10) 0.093(6) 0.093(6) -0.009(4) 0.045(7) -0.041(7)
C51 0.130(7) 0.093(5) 0.143(8) -0.006(5) 0.073(7) -0.032(5)
C52 0.109(6) 0.078(5) 0.135(7) -0.002(5) 0.034(5) -0.031(4)
C53 0.073(4) 0.051(3) 0.123(6) -0.002(3) 0.026(4) -0.022(3)
C54 0.073(4) 0.055(3) 0.101(5) -0.003(3) -0.002(3) -0.022(3)
C55 0.061(4) 0.058(3) 0.157(7) -0.005(4) -0.015(4) -0.023(3)
C56 0.077(4) 0.089(5) 0.126(6) -0.013(4) -0.027(4) -0.035(4)
C57 0.067(3) 0.066(3) 0.090(4) -0.010(3) -0.023(3) -0.024(3)
C58 0.075(5) 0.109(7) 0.240(12) -0.017(7) -0.019(6) -0.042(5)
C59 0.081(4) 0.091(5) 0.071(4) -0.007(3) -0.021(3) -0.026(4)
C60 0.120(6) 0.131(7) 0.098(6) -0.015(5) -0.045(5) -0.060(5)
C61 0.094(5) 0.059(3) 0.088(5) -0.003(3) -0.045(4) -0.019(3)
C62 0.068(3) 0.084(4) 0.085(4) -0.006(3) -0.021(3) -0.026(3)
C63 0.064(3) 0.067(3) 0.076(4) -0.002(3) -0.014(3) -0.025(3)
C64 0.097(5) 0.161(8) 0.081(5) 0.009(5) -0.014(4) -0.081(5)

loop_
_atom_type_symbol
_atom_type_description
_atom_type_scat_dispersion_real
_atom_type_scat_dispersion_imag
_atom_type_scat_source
C C 0.0033 0.0016 'International Tables Vol C Tables 4.2.6.8 and 6.1.1.4'
H H 0.0000 0.0000 'International Tables Vol C Tables 4.2.6.8 and 6.1.1.4'
N N 0.0061 0.0033 'International Tables Vol C Tables 4.2.6.8 and 6.1.1.4'
O O 0.0106 0.0060 'International Tables Vol C Tables 4.2.6.8 and 6.1.1.4'
F F 0.0171 0.0103 'International Tables Vol C Tables 4.2.6.8 and 6.1.1.4'
Pd Pd -0.9988 1.0072 'International Tables Vol C Tables 4.2.6.8 and 6.1.1.4'

loop_
_geom_angle_atom_site_label_1
_geom_angle_atom_site_label_2
_geom_angle_atom_site_label_3
_geom_angle
_geom_angle_site_symmetry_1
_geom_angle_site_symmetry_3
_geom_angle_publ_flag
N2 Pd1 O1 171.94(14) . . ?
N2 Pd1 O2 95.97(14) . . ?
O1 Pd1 O2 92.08(15) . . ?
N2 Pd1 N1 81.17(15) . . ?
O1 Pd1 N1 90.78(15) . . ?
O2 Pd1 N1 177.14(15) . . ?
N4 Pd2 N3 81.24(15) . . ?
N4 Pd2 O3 172.27(16) . . ?
N3 Pd2 O3 91.14(15) . . ?
N4 Pd2 O4 95.96(15) . . ?
N3 Pd2 O4 176.38(15) . . ?
O3 Pd2 O4 91.60(15) . . ?
N6 Pd3 O5 171.82(16) . . ?
N6 Pd3 N5 81.15(17) . . ?
O5 Pd3 N5 90.69(15) . . ?
N6 Pd3 O6 96.79(18) . . ?
O5 Pd3 O6 91.37(16) . . ?
N5 Pd3 O6 177.80(16) . . ?
N7 Pd4 O8 177.26(19) . . ?
N7 Pd4 N8 81.1(2) . . ?
O8 Pd4 N8 96.28(16) . . ?
N7 Pd4 O7 91.7(2) . . ?
O8 Pd4 O7 90.93(16) . . ?
N8 Pd4 O7 172.27(17) . . ?
C13 O1 Pd1 123.9(4) . . ?
C15 O2 Pd1 123.6(4) . . ?
C29 O3 Pd2 123.3(4) . . ?
C31 O4 Pd2 124.1(4) . . ?
C45 O5 Pd3 124.9(3) . . ?
C47 O6 Pd3 123.7(4) . . ?
C61 O7 Pd4 123.7(4) . . ?
C63 O8 Pd4 124.6(3) . . ?
C1 N1 C5 120.8(4) . . ?
C1 N1 Pd1 123.8(3) . . ?
C5 N1 Pd1 115.4(3) . . ?
C9 N2 C6 106.8(4) . . ?
C9 N2 Pd1 139.5(3) . . ?
C6 N2 Pd1 113.7(3) . . ?
C17 N3 C21 119.6(4) . . ?
C17 N3 Pd2 124.5(3) . . ?
C21 N3 Pd2 115.8(3) . . ?
C25 N4 C22 106.4(4) . . ?
C25 N4 Pd2 139.3(3) . . ?
C22 N4 Pd2 114.2(3) . . ?
C33 N5 C37 120.6(4) . . ?
C33 N5 Pd3 123.9(3) . . ?
C37 N5 Pd3 115.5(3) . . ?
C41 N6 C38 107.1(5) . . ?
C41 N6 Pd3 139.0(4) . . ?
C38 N6 Pd3 113.9(3) . . ?
C49 N7 C53 121.1(6) . . ?
C49 N7 Pd4 123.4(5) . . ?
C53 N7 Pd4 115.5(4) . . ?
C54 N8 C57 107.3(5) . . ?
C54 N8 Pd4 113.9(4) . . ?
C57 N8 Pd4 138.8(4) . . ?
N1 C1 C2 121.2(5) . . ?
C3 C2 C1 118.6(5) . . ?
C4 C3 C2 120.0(5) . . ?
C3 C4 C5 120.6(5) . . ?
N1 C5 C4 118.8(4) . . ?
N1 C5 C6 113.7(4) . . ?
C4 C5 C6 127.6(5) . . ?
N2 C6 C7 109.0(4) . . ?
N2 C6 C5 116.0(4) . . ?
C7 C6 C5 135.0(4) . . ?
C8 C7 C6 106.4(4) . . ?
C8 C7 C10 124.4(5) . . ?
C6 C7 C10 129.2(5) . . ?
C9 C8 C7 107.9(4) . . ?
C8 C9 N2 109.9(4) . . ?
C8 C9 C11 125.7(5) . . ?
N2 C9 C11 124.4(4) . . ?
F3 C10 F2 106.5(5) . . ?
F3 C10 F1 106.7(6) . . ?
F2 C10 F1 105.5(6) . . ?
F3 C10 C7 111.7(6) . . ?
F2 C10 C7 112.8(5) . . ?
F1 C10 C7 113.3(5) . . ?
F4 C11 F6 106.9(5) . . ?
F4 C11 F5 106.3(5) . . ?
F6 C11 F5 105.8(5) . . ?
F4 C11 C9 113.2(5) . . ?
F6 C11 C9 109.7(5) . . ?
F5 C11 C9 114.5(5) . . ?
F7 C12 F8 110.4(7) . . ?
F7 C12 F9 104.9(6) . . ?
F8 C12 F9 105.8(5) . . ?
F7 C12 C13 112.3(5) . . ?
F8 C12 C13 109.4(5) . . ?
F9 C12 C13 113.8(6) . . ?
O1 C13 C14 128.4(5) . . ?
O1 C13 C12 113.0(6) . . ?
C14 C13 C12 118.6(5) . . ?
C13 C14 C15 123.2(5) . . ?
O2 C15 C14 128.7(5) . . ?
O2 C15 C16 112.1(5) . . ?
C14 C15 C16 119.1(5) . . ?
F10 C16 F12 109.9(8) . . ?
F10 C16 F11 111.4(6) . . ?
F12 C16 F11 98.4(6) . . ?
F10 C16 C15 114.2(6) . . ?
F12 C16 C15 111.4(5) . . ?
F11 C16 C15 110.4(7) . . ?
N3 C17 C18 121.4(5) . . ?
C19 C18 C17 119.6(5) . . ?
C18 C19 C20 119.1(5) . . ?
C21 C20 C19 120.3(5) . . ?
N3 C21 C20 119.9(5) . . ?
N3 C21 C22 113.7(4) . . ?
C20 C21 C22 126.3(5) . . ?
C23 C22 N4 108.7(4) . . ?
C23 C22 C21 136.5(5) . . ?
N4 C22 C21 114.8(4) . . ?
C22 C23 C24 107.3(5) . . ?
C22 C23 C26 128.4(5) . . ?
C24 C23 C26 124.3(5) . . ?
C25 C24 C23 108.1(5) . . ?
C24 C25 N4 109.6(5) . . ?
C24 C25 C27 126.3(5) . . ?
N4 C25 C27 124.0(5) . . ?
F15 C26 F14 108.4(5) . . ?
F15 C26 F13 105.3(5) . . ?
F14 C26 F13 104.4(6) . . ?
F15 C26 C23 111.5(6) . . ?
F14 C26 C23 114.3(5) . . ?
F13 C26 C23 112.3(5) . . ?
F17 C27 F18 107.4(5) . . ?
F17 C27 F16 105.5(5) . . ?
F18 C27 F16 106.2(5) . . ?
F17 C27 C25 109.8(5) . . ?
F18 C27 C25 114.0(5) . . ?
F16 C27 C25 113.5(5) . . ?
F20 C28 F21 109.8(6) . . ?
F20 C28 F19 105.8(8) . . ?
F21 C28 F19 104.8(7) . . ?
F20 C28 C29 109.6(6) . . ?
F21 C28 C29 113.4(7) . . ?
F19 C28 C29 113.1(6) . . ?
O3 C29 C30 128.6(5) . . ?
O3 C29 C28 111.2(6) . . ?
C30 C29 C28 120.1(6) . . ?
C29 C30 C31 123.8(5) . . ?
O4 C31 C30 128.3(6) . . ?
O4 C31 C32 112.1(5) . . ?
C30 C31 C32 119.5(5) . . ?
F22 C32 F23 108.2(7) . . ?
F22 C32 F24 105.7(7) . . ?
F23 C32 F24 103.0(7) . . ?
F22 C32 C31 115.4(7) . . ?
F23 C32 C31 113.7(6) . . ?
F24 C32 C31 109.9(5) . . ?
N5 C33 C34 121.3(5) . . ?
C35 C34 C33 118.8(5) . . ?
C34 C35 C36 119.8(5) . . ?
C37 C36 C35 119.9(5) . . ?
N5 C37 C36 119.6(5) . . ?
N5 C37 C38 113.6(5) . . ?
C36 C37 C38 126.8(5) . . ?
N6 C38 C39 108.6(5) . . ?
N6 C38 C37 115.9(4) . . ?
C39 C38 C37 135.5(6) . . ?
C38 C39 C40 106.6(6) . . ?
C38 C39 C42 128.4(6) . . ?
C40 C39 C42 124.9(6) . . ?
C41 C40 C39 107.6(5) . . ?
C40 C41 N6 110.0(6) . . ?
C40 C41 C43 126.5(5) . . ?
N6 C41 C43 123.5(6) . . ?
F25 C42 F27 108.2(7) . . ?
F25 C42 F26 104.9(7) . . ?
F27 C42 F26 105.1(6) . . ?
F25 C42 C39 113.9(6) . . ?
F27 C42 C39 110.9(7) . . ?
F26 C42 C39 113.2(6) . . ?
F29 C43 F30 106.3(6) . . ?
F29 C43 F28 106.4(6) . . ?
F30 C43 F28 106.7(6) . . ?
F29 C43 C41 109.3(6) . . ?
F30 C43 C41 114.6(6) . . ?
F28 C43 C41 113.1(6) . . ?
F33 C44 F31 112.8(7) . . ?
F33 C44 F32 100.6(7) . . ?
F31 C44 F32 102.2(7) . . ?
F33 C44 C45 117.1(6) . . ?
F31 C44 C45 112.7(7) . . ?
F32 C44 C45 109.5(5) . . ?
O5 C45 C46 127.6(5) . . ?
O5 C45 C44 113.3(5) . . ?
C46 C45 C44 119.0(6) . . ?
C47 C46 C45 123.1(6) . . ?
O6 C47 C46 129.2(5) . . ?
O6 C47 C48 112.3(6) . . ?
C46 C47 C48 118.4(7) . . ?
F34 C48 F36 109.5(8) . . ?
F34 C48 F35 108.2(8) . . ?
F36 C48 F35 98.9(6) . . ?
F34 C48 C47 113.6(6) . . ?
F36 C48 C47 113.3(7) . . ?
F35 C48 C47 112.3(6) . . ?
N7 C49 C50 121.1(8) . . ?
C51 C50 C49 119.0(9) . . ?
C50 C51 C52 120.0(8) . . ?
C53 C52 C51 119.8(8) . . ?
N7 C53 C52 119.0(7) . . ?
N7 C53 C54 113.4(5) . . ?
C52 C53 C54 127.5(7) . . ?
N8 C54 C55 108.2(6) . . ?
N8 C54 C53 116.0(5) . . ?
C55 C54 C53 135.7(6) . . ?
C56 C55 C54 107.1(6) . . ?
C56 C55 C58 126.8(8) . . ?
C54 C55 C58 126.1(8) . . ?
C57 C56 C55 107.5(6) . . ?
C56 C57 N8 109.9(6) . . ?
C56 C57 C59 125.6(6) . . ?
N8 C57 C59 124.4(5) . . ?
F38 C58 F39 106.7(8) . . ?
F38 C58 F37 106.8(8) . . ?
F39 C58 F37 105.2(9) . . ?
F38 C58 C55 108.7(9) . . ?
F39 C58 C55 114.7(7) . . ?
F37 C58 C55 114.3(7) . . ?
F40 C59 F42 107.4(5) . . ?
F40 C59 F41 106.2(5) . . ?
F42 C59 F41 105.6(5) . . ?
F40 C59 C57 114.0(5) . . ?
F42 C59 C57 113.6(5) . . ?
F41 C59 C57 109.4(5) . . ?
F44 C60 F43 111.8(9) . . ?
F44 C60 F45 106.3(8) . . ?
F43 C60 F45 102.3(7) . . ?
F44 C60 C61 114.6(7) . . ?
F43 C60 C61 110.0(6) . . ?
F45 C60 C61 111.1(7) . . ?
O7 C61 C62 128.7(5) . . ?
O7 C61 C60 110.5(7) . . ?
C62 C61 C60 120.8(7) . . ?
C61 C62 C63 123.0(6) . . ?
O8 C63 C62 128.6(6) . . ?
O8 C63 C64 114.4(5) . . ?
C62 C63 C64 117.0(5) . . ?
F46 C64 F47 109.3(7) . . ?
F46 C64 F48 105.1(8) . . ?
F47 C64 F48 103.2(7) . . ?
F46 C64 C63 115.1(6) . . ?
F47 C64 C63 109.9(7) . . ?
F48 C64 C63 113.6(6) . . ?

loop_
_geom_bond_atom_site_label_1
_geom_bond_atom_site_label_2
_geom_bond_distance
_geom_bond_site_symmetry_2
_geom_bond_publ_flag
Pd1 N2 1.989(4) . ?
Pd1 O1 1.994(3) . ?
Pd1 O2 1.997(3) . ?
Pd1 N1 2.009(4) . ?
Pd2 N4 1.977(4) . ?
Pd2 N3 1.984(4) . ?
Pd2 O3 1.997(3) . ?
Pd2 O4 2.000(3) . ?
Pd3 N6 1.988(4) . ?
Pd3 O5 1.990(3) . ?
Pd3 N5 2.005(4) . ?
Pd3 O6 2.009(4) . ?
Pd4 N7 1.975(5) . ?
Pd4 O8 2.000(4) . ?
Pd4 N8 2.005(4) . ?
Pd4 O7 2.010(4) . ?
F1 C10 1.342(7) . ?
F2 C10 1.331(7) . ?
F3 C10 1.320(7) . ?
F4 C11 1.334(6) . ?
F5 C11 1.342(6) . ?
F6 C11 1.338(6) . ?
F7 C12 1.269(8) . ?
F8 C12 1.299(7) . ?
F9 C12 1.302(7) . ?
F10 C16 1.191(8) . ?
F11 C16 1.334(8) . ?
F12 C16 1.306(8) . ?
F13 C26 1.337(7) . ?
F14 C26 1.330(7) . ?
F15 C26 1.323(7) . ?
F16 C27 1.363(6) . ?
F17 C27 1.333(6) . ?
F18 C27 1.343(7) . ?
F19 C28 1.314(9) . ?
F20 C28 1.303(8) . ?
F21 C28 1.310(8) . ?
F22 C32 1.268(7) . ?
F23 C32 1.292(8) . ?
F24 C32 1.309(7) . ?
F25 C42 1.333(8) . ?
F26 C42 1.335(8) . ?
F27 C42 1.332(8) . ?
F28 C43 1.341(8) . ?
F29 C43 1.333(7) . ?
F30 C43 1.338(8) . ?
F31 C44 1.249(8) . ?
F32 C44 1.339(8) . ?
F33 C44 1.249(7) . ?
F34 C48 1.234(8) . ?
F35 C48 1.319(9) . ?
F36 C48 1.301(9) . ?
F37 C58 1.351(10) . ?
F38 C58 1.311(12) . ?
F39 C58 1.323(10) . ?
F40 C59 1.311(7) . ?
F41 C59 1.352(6) . ?
F42 C59 1.341(7) . ?
F43 C60 1.294(9) . ?
F44 C60 1.207(9) . ?
F45 C60 1.337(10) . ?
F46 C64 1.249(8) . ?
F47 C64 1.273(9) . ?
F48 C64 1.286(8) . ?
O1 C13 1.260(6) . ?
O2 C15 1.260(6) . ?
O3 C29 1.279(6) . ?
O4 C31 1.251(6) . ?
O5 C45 1.262(6) . ?
O6 C47 1.256(7) . ?
O7 C61 1.281(7) . ?
O8 C63 1.265(6) . ?
N1 C1 1.347(6) . ?
N1 C5 1.351(6) . ?
N2 C9 1.373(6) . ?
N2 C6 1.375(5) . ?
N3 C17 1.341(6) . ?
N3 C21 1.367(6) . ?
N4 C25 1.389(6) . ?
N4 C22 1.397(6) . ?
N5 C33 1.332(6) . ?
N5 C37 1.357(6) . ?
N6 C41 1.372(6) . ?
N6 C38 1.379(7) . ?
N7 C49 1.328(8) . ?
N7 C53 1.369(8) . ?
N8 C54 1.347(7) . ?
N8 C57 1.380(7) . ?
C1 C2 1.378(7) . ?
C2 C3 1.367(8) . ?
C3 C4 1.365(8) . ?
C4 C5 1.388(6) . ?
C5 C6 1.455(6) . ?
C6 C7 1.400(6) . ?
C7 C8 1.392(7) . ?
C7 C10 1.482(7) . ?
C8 C9 1.362(7) . ?
C9 C11 1.484(7) . ?
C12 C13 1.522(8) . ?
C13 C14 1.379(8) . ?
C14 C15 1.381(8) . ?
C15 C16 1.549(8) . ?
C17 C18 1.385(7) . ?
C18 C19 1.363(8) . ?
C19 C20 1.380(8) . ?
C20 C21 1.380(7) . ?
C21 C22 1.442(6) . ?
C22 C23 1.385(6) . ?
C23 C24 1.397(8) . ?
C23 C26 1.483(8) . ?
C24 C25 1.362(7) . ?
C25 C27 1.461(8) . ?
C28 C29 1.519(9) . ?
C29 C30 1.357(8) . ?
C30 C31 1.375(8) . ?
C31 C32 1.517(8) . ?
C33 C34 1.377(7) . ?
C34 C35 1.366(8) . ?
C35 C36 1.377(8) . ?
C36 C37 1.372(7) . ?
C37 C38 1.454(7) . ?
C38 C39 1.394(7) . ?
C39 C40 1.403(9) . ?
C39 C42 1.481(9) . ?
C40 C41 1.357(8) . ?
C41 C43 1.485(9) . ?
C44 C45 1.507(8) . ?
C45 C46 1.389(8) . ?
C46 C47 1.369(8) . ?
C47 C48 1.528(8) . ?
C49 C50 1.383(10) . ?
C50 C51 1.359(12) . ?
C51 C52 1.386(12) . ?
C52 C53 1.375(9) . ?
C53 C54 1.451(9) . ?
C54 C55 1.411(9) . ?
C55 C56 1.374(9) . ?
C55 C58 1.503(10) . ?
C56 C57 1.352(8) . ?
C57 C59 1.471(8) . ?
C60 C61 1.534(8) . ?
C61 C62 1.365(9) . ?
C62 C63 1.378(7) . ?
C63 C64 1.507(9) . ?

loop_
_geom_torsion_atom_site_label_1
_geom_torsion_atom_site_label_2
_geom_torsion_atom_site_label_3
_geom_torsion_atom_site_label_4
_geom_torsion
_geom_torsion_site_symmetry_1
_geom_torsion_site_symmetry_2
_geom_torsion_site_symmetry_3
_geom_torsion_site_symmetry_4
_geom_torsion_publ_flag
N2 Pd1 O1 C13 -174.4(9) . . . . ?
O2 Pd1 O1 C13 3.3(4) . . . . ?
N1 Pd1 O1 C13 -176.7(4) . . . . ?
N2 Pd1 O2 C15 178.9(4) . . . . ?
O1 Pd1 O2 C15 -0.8(4) . . . . ?
N1 Pd1 O2 C15 178(100) . . . . ?
N4 Pd2 O3 C29 162.8(10) . . . . ?
N3 Pd2 O3 C29 172.8(4) . . . . ?
O4 Pd2 O3 C29 -4.8(4) . . . . ?
N4 Pd2 O4 C31 -173.5(4) . . . . ?
N3 Pd2 O4 C31 -134(2) . . . . ?
O3 Pd2 O4 C31 4.9(4) . . . . ?
N6 Pd3 O5 C45 179(37) . . . . ?
N5 Pd3 O5 C45 -176.6(4) . . . . ?
O6 Pd3 O5 C45 2.6(4) . . . . ?
N6 Pd3 O6 C47 -179.2(4) . . . . ?
O5 Pd3 O6 C47 0.2(4) . . . . ?
N5 Pd3 O6 C47 160(4) . . . . ?
N7 Pd4 O7 C61 -171.8(4) . . . . ?
O8 Pd4 O7 C61 7.4(4) . . . . ?
N8 Pd4 O7 C61 -151.6(11) . . . . ?
N7 Pd4 O8 C63 158(3) . . . . ?
N8 Pd4 O8 C63 171.4(4) . . . . ?
O7 Pd4 O8 C63 -5.8(4) . . . . ?
N2 Pd1 N1 C1 178.0(4) . . . . ?
O1 Pd1 N1 C1 -2.3(4) . . . . ?
O2 Pd1 N1 C1 179(100) . . . . ?
N2 Pd1 N1 C5 -1.1(3) . . . . ?
O1 Pd1 N1 C5 178.5(3) . . . . ?
O2 Pd1 N1 C5 -1(3) . . . . ?
O1 Pd1 N2 C9 179(35) . . . . ?
O2 Pd1 N2 C9 1.3(5) . . . . ?
N1 Pd1 N2 C9 -178.7(5) . . . . ?
O1 Pd1 N2 C6 -0.9(12) . . . . ?
O2 Pd1 N2 C6 -178.6(3) . . . . ?
N1 Pd1 N2 C6 1.4(3) . . . . ?
N4 Pd2 N3 C17 177.3(4) . . . . ?
O3 Pd2 N3 C17 -1.3(4) . . . . ?
O4 Pd2 N3 C17 138(2) . . . . ?
N4 Pd2 N3 C21 -1.4(3) . . . . ?
O3 Pd2 N3 C21 180.0(3) . . . . ?
O4 Pd2 N3 C21 -41(2) . . . . ?
N3 Pd2 N4 C25 178.7(5) . . . . ?
O3 Pd2 N4 C25 -171.2(9) . . . . ?
O4 Pd2 N4 C25 -3.7(5) . . . . ?
N3 Pd2 N4 C22 3.5(3) . . . . ?
O3 Pd2 N4 C22 13.6(13) . . . . ?
O4 Pd2 N4 C22 -178.8(3) . . . . ?
N6 Pd3 N5 C33 178.9(4) . . . . ?
O5 Pd3 N5 C33 -0.5(4) . . . . ?
O6 Pd3 N5 C33 -161(4) . . . . ?
N6 Pd3 N5 C37 -1.7(3) . . . . ?
O5 Pd3 N5 C37 179.0(3) . . . . ?
O6 Pd3 N5 C37 19(4) . . . . ?
O5 Pd3 N6 C41 -174.3(9) . . . . ?
N5 Pd3 N6 C41 -179.0(6) . . . . ?
O6 Pd3 N6 C41 1.8(6) . . . . ?
O5 Pd3 N6 C38 6.4(13) . . . . ?
N5 Pd3 N6 C38 1.8(3) . . . . ?
O6 Pd3 N6 C38 -177.4(3) . . . . ?
O8 Pd4 N7 C49 -164(3) . . . . ?
N8 Pd4 N7 C49 -177.6(5) . . . . ?
O7 Pd4 N7 C49 -0.3(5) . . . . ?
O8 Pd4 N7 C53 16(4) . . . . ?
N8 Pd4 N7 C53 1.8(4) . . . . ?
O7 Pd4 N7 C53 179.1(4) . . . . ?
N7 Pd4 N8 C54 -1.9(4) . . . . ?
O8 Pd4 N8 C54 178.7(4) . . . . ?
O7 Pd4 N8 C54 -22.4(13) . . . . ?
N7 Pd4 N8 C57 177.7(5) . . . . ?
O8 Pd4 N8 C57 -1.6(5) . . . . ?
O7 Pd4 N8 C57 157.3(10) . . . . ?
C5 N1 C1 C2 -2.4(7) . . . . ?
Pd1 N1 C1 C2 178.5(4) . . . . ?
N1 C1 C2 C3 1.0(8) . . . . ?
C1 C2 C3 C4 0.8(8) . . . . ?
C2 C3 C4 C5 -1.2(8) . . . . ?
C1 N1 C5 C4 1.9(6) . . . . ?
Pd1 N1 C5 C4 -179.0(3) . . . . ?
C1 N1 C5 C6 -178.5(4) . . . . ?
Pd1 N1 C5 C6 0.7(5) . . . . ?
C3 C4 C5 N1 -0.1(7) . . . . ?
C3 C4 C5 C6 -179.7(5) . . . . ?
C9 N2 C6 C7 -0.8(5) . . . . ?
Pd1 N2 C6 C7 179.2(3) . . . . ?
C9 N2 C6 C5 178.6(4) . . . . ?
Pd1 N2 C6 C5 -1.5(5) . . . . ?
N1 C5 C6 N2 0.5(6) . . . . ?
C4 C5 C6 N2 -179.9(4) . . . . ?
N1 C5 C6 C7 179.7(5) . . . . ?
C4 C5 C6 C7 -0.7(9) . . . . ?
N2 C6 C7 C8 0.4(5) . . . . ?
C5 C6 C7 C8 -178.8(5) . . . . ?
N2 C6 C7 C10 179.3(6) . . . . ?
C5 C6 C7 C10 0.1(10) . . . . ?
C6 C7 C8 C9 0.1(6) . . . . ?
C10 C7 C8 C9 -178.9(5) . . . . ?
C7 C8 C9 N2 -0.6(6) . . . . ?
C7 C8 C9 C11 178.2(5) . . . . ?
C6 N2 C9 C8 0.9(5) . . . . ?
Pd1 N2 C9 C8 -179.0(4) . . . . ?
C6 N2 C9 C11 -178.0(5) . . . . ?
Pd1 N2 C9 C11 2.1(8) . . . . ?
C8 C7 C10 F3 1.5(9) . . . . ?
C6 C7 C10 F3 -177.3(5) . . . . ?
C8 C7 C10 F2 -118.3(6) . . . . ?
C6 C7 C10 F2 62.9(8) . . . . ?
C8 C7 C10 F1 122.0(6) . . . . ?
C6 C7 C10 F1 -56.8(8) . . . . ?
C8 C9 C11 F4 -120.4(6) . . . . ?
N2 C9 C11 F4 58.3(7) . . . . ?
C8 C9 C11 F6 -1.1(8) . . . . ?
N2 C9 C11 F6 177.6(5) . . . . ?
C8 C9 C11 F5 117.7(6) . . . . ?
N2 C9 C11 F5 -63.7(7) . . . . ?
Pd1 O1 C13 C14 -2.8(8) . . . . ?
Pd1 O1 C13 C12 -179.8(4) . . . . ?
F7 C12 C13 O1 -39.2(8) . . . . ?
F8 C12 C13 O1 83.7(7) . . . . ?
F9 C12 C13 O1 -158.2(5) . . . . ?
F7 C12 C13 C14 143.5(6) . . . . ?
F8 C12 C13 C14 -93.6(7) . . . . ?
F9 C12 C13 C14 24.5(8) . . . . ?
O1 C13 C14 C15 -1.1(10) . . . . ?
C12 C13 C14 C15 175.7(5) . . . . ?
Pd1 O2 C15 C14 -2.5(8) . . . . ?
Pd1 O2 C15 C16 174.0(4) . . . . ?
C13 C14 C15 O2 4.2(9) . . . . ?
C13 C14 C15 C16 -172.1(5) . . . . ?
O2 C15 C16 F10 -78.5(9) . . . . ?
C14 C15 C16 F10 98.4(9) . . . . ?
O2 C15 C16 F12 46.7(8) . . . . ?
C14 C15 C16 F12 -136.4(6) . . . . ?
O2 C15 C16 F11 155.0(6) . . . . ?
C14 C15 C16 F11 -28.1(8) . . . . ?
C21 N3 C17 C18 0.8(7) . . . . ?
Pd2 N3 C17 C18 -177.9(4) . . . . ?
N3 C17 C18 C19 0.7(8) . . . . ?
C17 C18 C19 C20 -1.2(9) . . . . ?
C18 C19 C20 C21 0.4(8) . . . . ?
C17 N3 C21 C20 -1.6(7) . . . . ?
Pd2 N3 C21 C20 177.2(4) . . . . ?
C17 N3 C21 C22 -179.7(4) . . . . ?
Pd2 N3 C21 C22 -0.9(5) . . . . ?
C19 C20 C21 N3 1.0(8) . . . . ?
C19 C20 C21 C22 178.9(5) . . . . ?
C25 N4 C22 C23 -0.7(5) . . . . ?
Pd2 N4 C22 C23 176.1(3) . . . . ?
C25 N4 C22 C21 178.3(4) . . . . ?
Pd2 N4 C22 C21 -5.0(5) . . . . ?
N3 C21 C22 C23 -177.6(5) . . . . ?
C20 C21 C22 C23 4.4(9) . . . . ?
N3 C21 C22 N4 3.8(6) . . . . ?
C20 C21 C22 N4 -174.1(4) . . . . ?
N4 C22 C23 C24 0.6(6) . . . . ?
C21 C22 C23 C24 -178.1(5) . . . . ?
N4 C22 C23 C26 -177.6(5) . . . . ?
C21 C22 C23 C26 3.8(10) . . . . ?
C22 C23 C24 C25 -0.3(6) . . . . ?
C26 C23 C24 C25 178.0(5) . . . . ?
C23 C24 C25 N4 -0.1(6) . . . . ?
C23 C24 C25 C27 176.7(5) . . . . ?
C22 N4 C25 C24 0.5(5) . . . . ?
Pd2 N4 C25 C24 -174.9(4) . . . . ?
C22 N4 C25 C27 -176.4(5) . . . . ?
Pd2 N4 C25 C27 8.2(8) . . . . ?
C22 C23 C26 F15 174.3(6) . . . . ?
C24 C23 C26 F15 -3.6(9) . . . . ?
C22 C23 C26 F14 -62.3(8) . . . . ?
C24 C23 C26 F14 119.8(6) . . . . ?
C22 C23 C26 F13 56.5(8) . . . . ?
C24 C23 C26 F13 -121.4(6) . . . . ?
C24 C25 C27 F17 0.9(9) . . . . ?
N4 C25 C27 F17 177.3(5) . . . . ?
C24 C25 C27 F18 -119.6(6) . . . . ?
N4 C25 C27 F18 56.8(7) . . . . ?
C24 C25 C27 F16 118.7(6) . . . . ?
N4 C25 C27 F16 -64.9(7) . . . . ?
Pd2 O3 C29 C30 4.2(8) . . . . ?
Pd2 O3 C29 C28 -172.9(4) . . . . ?
F20 C28 C29 O3 86.0(8) . . . . ?
F21 C28 C29 O3 -151.0(6) . . . . ?
F19 C28 C29 O3 -31.9(9) . . . . ?
F20 C28 C29 C30 -91.4(8) . . . . ?
F21 C28 C29 C30 31.7(10) . . . . ?
F19 C28 C29 C30 150.8(7) . . . . ?
O3 C29 C30 C31 -1.6(10) . . . . ?
C28 C29 C30 C31 175.2(6) . . . . ?
Pd2 O4 C31 C30 -4.2(8) . . . . ?
Pd2 O4 C31 C32 174.0(4) . . . . ?
C29 C30 C31 O4 1.6(10) . . . . ?
C29 C30 C31 C32 -176.5(6) . . . . ?
O4 C31 C32 F22 171.2(7) . . . . ?
C30 C31 C32 F22 -10.4(10) . . . . ?
O4 C31 C32 F23 45.3(8) . . . . ?
C30 C31 C32 F23 -136.3(6) . . . . ?
O4 C31 C32 F24 -69.5(7) . . . . ?
C30 C31 C32 F24 108.9(7) . . . . ?
C37 N5 C33 C34 -1.0(8) . . . . ?
Pd3 N5 C33 C34 178.4(4) . . . . ?
N5 C33 C34 C35 0.3(8) . . . . ?
C33 C34 C35 C36 0.5(9) . . . . ?
C34 C35 C36 C37 -0.6(8) . . . . ?
C33 N5 C37 C36 0.8(7) . . . . ?
Pd3 N5 C37 C36 -178.6(4) . . . . ?
C33 N5 C37 C38 -179.3(4) . . . . ?
Pd3 N5 C37 C38 1.3(5) . . . . ?
C35 C36 C37 N5 -0.1(8) . . . . ?
C35 C36 C37 C38 -179.9(5) . . . . ?
C41 N6 C38 C39 -0.4(6) . . . . ?
Pd3 N6 C38 C39 179.1(3) . . . . ?
C41 N6 C38 C37 178.8(4) . . . . ?
Pd3 N6 C38 C37 -1.7(5) . . . . ?
N5 C37 C38 N6 0.3(6) . . . . ?
C36 C37 C38 N6 -179.9(5) . . . . ?
N5 C37 C38 C39 179.2(6) . . . . ?
C36 C37 C38 C39 -0.9(10) . . . . ?
N6 C38 C39 C40 0.4(6) . . . . ?
C37 C38 C39 C40 -178.6(6) . . . . ?
N6 C38 C39 C42 -179.7(6) . . . . ?
C37 C38 C39 C42 1.3(11) . . . . ?
C38 C39 C40 C41 -0.2(7) . . . . ?
C42 C39 C40 C41 179.8(6) . . . . ?
C39 C40 C41 N6 0.0(7) . . . . ?
C39 C40 C41 C43 178.3(6) . . . . ?
C38 N6 C41 C40 0.2(6) . . . . ?
Pd3 N6 C41 C40 -179.0(4) . . . . ?
C38 N6 C41 C43 -178.2(6) . . . . ?
Pd3 N6 C41 C43 2.6(9) . . . . ?
C38 C39 C42 F25 -59.3(10) . . . . ?
C40 C39 C42 F25 120.6(7) . . . . ?
C38 C39 C42 F27 178.3(6) . . . . ?
C40 C39 C42 F27 -1.8(10) . . . . ?
C38 C39 C42 F26 60.4(9) . . . . ?
C40 C39 C42 F26 -119.6(7) . . . . ?
C40 C41 C43 F29 -2.2(10) . . . . ?
N6 C41 C43 F29 176.0(6) . . . . ?
C40 C41 C43 F30 116.9(7) . . . . ?
N6 C41 C43 F30 -64.9(8) . . . . ?
C40 C41 C43 F28 -120.5(7) . . . . ?
N6 C41 C43 F28 57.7(9) . . . . ?
Pd3 O5 C45 C46 -3.6(8) . . . . ?
Pd3 O5 C45 C44 179.7(4) . . . . ?
F33 C44 C45 O5 -157.6(7) . . . . ?
F31 C44 C45 O5 69.1(9) . . . . ?
F32 C44 C45 O5 -44.0(8) . . . . ?
F33 C44 C45 C46 25.4(10) . . . . ?
F31 C44 C45 C46 -107.9(8) . . . . ?
F32 C44 C45 C46 139.0(6) . . . . ?
O5 C45 C46 C47 1.0(10) . . . . ?
C44 C45 C46 C47 177.5(6) . . . . ?
Pd3 O6 C47 C46 -2.6(9) . . . . ?
Pd3 O6 C47 C48 174.5(4) . . . . ?
C45 C46 C47 O6 2.5(10) . . . . ?
C45 C46 C47 C48 -174.5(6) . . . . ?
O6 C47 C48 F34 -76.4(9) . . . . ?
C46 C47 C48 F34 101.0(9) . . . . ?
O6 C47 C48 F36 157.8(7) . . . . ?
C46 C47 C48 F36 -24.7(10) . . . . ?
O6 C47 C48 F35 46.7(9) . . . . ?
C46 C47 C48 F35 -135.8(7) . . . . ?
C53 N7 C49 C50 -0.5(9) . . . . ?
Pd4 N7 C49 C50 178.9(5) . . . . ?
N7 C49 C50 C51 -0.9(11) . . . . ?
C49 C50 C51 C52 1.3(13) . . . . ?
C50 C51 C52 C53 -0.3(12) . . . . ?
C49 N7 C53 C52 1.4(8) . . . . ?
Pd4 N7 C53 C52 -178.0(4) . . . . ?
C49 N7 C53 C54 178.1(5) . . . . ?
Pd4 N7 C53 C54 -1.4(6) . . . . ?
C51 C52 C53 N7 -1.1(10) . . . . ?
C51 C52 C53 C54 -177.2(6) . . . . ?
C57 N8 C54 C55 0.7(6) . . . . ?
Pd4 N8 C54 C55 -179.6(3) . . . . ?
C57 N8 C54 C53 -178.0(5) . . . . ?
Pd4 N8 C54 C53 1.8(6) . . . . ?
N7 C53 C54 N8 -0.3(7) . . . . ?
C52 C53 C54 N8 176.0(6) . . . . ?
N7 C53 C54 C55 -178.5(6) . . . . ?
C52 C53 C54 C55 -2.2(11) . . . . ?
N8 C54 C55 C56 0.0(7) . . . . ?
C53 C54 C55 C56 178.3(6) . . . . ?
N8 C54 C55 C58 178.5(6) . . . . ?
C53 C54 C55 C58 -3.3(11) . . . . ?
C54 C55 C56 C57 -0.6(7) . . . . ?
C58 C55 C56 C57 -179.1(6) . . . . ?
C55 C56 C57 N8 1.1(7) . . . . ?
C55 C56 C57 C59 -175.7(6) . . . . ?
C54 N8 C57 C56 -1.1(6) . . . . ?
Pd4 N8 C57 C56 179.2(4) . . . . ?
C54 N8 C57 C59 175.8(5) . . . . ?
Pd4 N8 C57 C59 -3.9(9) . . . . ?
C56 C55 C58 F38 0.4(12) . . . . ?
C54 C55 C58 F38 -177.8(7) . . . . ?
C56 C55 C58 F39 119.7(10) . . . . ?
C54 C55 C58 F39 -58.5(12) . . . . ?
C56 C55 C58 F37 -118.8(10) . . . . ?
C54 C55 C58 F37 63.0(11) . . . . ?
C56 C57 C59 F40 120.4(6) . . . . ?
N8 C57 C59 F40 -55.9(8) . . . . ?
C56 C57 C59 F42 -116.1(6) . . . . ?
N8 C57 C59 F42 67.5(7) . . . . ?
C56 C57 C59 F41 1.6(9) . . . . ?
N8 C57 C59 F41 -174.7(5) . . . . ?
Pd4 O7 C61 C62 -6.7(9) . . . . ?
Pd4 O7 C61 C60 171.5(4) . . . . ?
F44 C60 C61 O7 49.5(11) . . . . ?
F43 C60 C61 O7 -77.5(8) . . . . ?
F45 C60 C61 O7 170.0(7) . . . . ?
F44 C60 C61 C62 -132.2(9) . . . . ?
F43 C60 C61 C62 100.9(9) . . . . ?
F45 C60 C61 C62 -11.7(10) . . . . ?
O7 C61 C62 C63 1.4(10) . . . . ?
C60 C61 C62 C63 -176.6(6) . . . . ?
Pd4 O8 C63 C62 3.1(8) . . . . ?
Pd4 O8 C63 C64 -174.9(5) . . . . ?
C61 C62 C63 O8 0.7(10) . . . . ?
C61 C62 C63 C64 178.7(6) . . . . ?
O8 C63 C64 F46 -149.4(7) . . . . ?
C62 C63 C64 F46 32.3(11) . . . . ?
O8 C63 C64 F47 86.8(8) . . . . ?
C62 C63 C64 F47 -91.5(8) . . . . ?
O8 C63 C64 F48 -28.2(10) . . . . ?
C62 C63 C64 F48 153.5(7) . . . . ?
